data_2219939
loop_
_publ_author_name
'Nyamori, Vincent O.'
'Bala, Muhammad D.'

_publ_section_title
;
 1-(4-Bromophenyl)ferrocene
;
_journal_coeditor_code LX2069
_journal_issue 11
_journal_name_full 'Acta Crystallographica Section E'
_journal_page_first m1376
_journal_paper_doi 10.1107/S1600536808031759
_journal_volume 64
_journal_year 2008
_chemical_formula_iupac '[Fe (C5 H5) (C11 H8 Br)]'
_chemical_formula_moiety 'C16 H13 Br Fe'
_chemical_formula_sum 'C16 H13 Br Fe'
_chemical_formula_weight 341.02
_chemical_melting_point_gt 395
_chemical_melting_point_lt 396
_chemical_name_systematic
;
1-(4-Bromophenyl)ferrocene
;
_space_group_IT_number 14
_symmetry_cell_setting monoclinic
_symmetry_space_group_name_Hall '-P 2ybc'
_symmetry_space_group_name_H-M 'P 1 21/c 1'
_atom_sites_solution_hydrogens geom
_atom_sites_solution_primary direct
_atom_sites_solution_secondary difmap
_audit_creation_method SHELXL-97
_cell_angle_alpha 90.00
_cell_angle_beta 97.0840(10)
_cell_angle_gamma 90.00
_cell_formula_units_Z 4
_cell_length_a 16.4991(3)
_cell_length_b 9.9578(2)
_cell_length_c 7.92690(10)
_cell_measurement_reflns_used 8414
_cell_measurement_temperature 173(2)
_cell_measurement_theta_max 28.43
_cell_measurement_theta_min 2.39
_cell_volume 1292.41(4)
_computing_cell_refinement 'SAINT-Plus (Bruker, 2005)'
_computing_data_collection 'APEX2 (Bruker, 2005)'
_computing_data_reduction 'SAINT-Plus (Bruker, 2005)'
_computing_molecular_graphics 'PLATON (Spek, 2003) and ORTEP-3 (Farrugia, 1997)'
_computing_publication_material 'SHELXTL (Sheldrick, 2008)'
_computing_structure_refinement 'SHELXTL (Sheldrick, 2008)'
_computing_structure_solution 'SHELXTL (Sheldrick, 2008)'
_diffrn_ambient_temperature 173(2)
_diffrn_detector_area_resol_mean 10.0
_diffrn_measured_fraction_theta_full 1.000
_diffrn_measured_fraction_theta_max 1.000
_diffrn_measurement_device_type 'Bruker APEXII CCD area-detector'
_diffrn_measurement_method '\f and \w'
_diffrn_radiation_monochromator graphite
_diffrn_radiation_source 'fine-focus sealed tube'
_diffrn_radiation_type MoK\a
_diffrn_radiation_wavelength 0.71073
_diffrn_reflns_av_R_equivalents 0.0387
_diffrn_reflns_av_sigmaI/netI 0.0232
_diffrn_reflns_limit_h_max 21
_diffrn_reflns_limit_h_min -21
_diffrn_reflns_limit_k_max 13
_diffrn_reflns_limit_k_min -13
_diffrn_reflns_limit_l_max 10
_diffrn_reflns_limit_l_min -10
_diffrn_reflns_number 15480
_diffrn_reflns_theta_full 28.00
_diffrn_reflns_theta_max 28.00
_diffrn_reflns_theta_min 1.24
_diffrn_standards_number 0
_exptl_absorpt_coefficient_mu 4.235
_exptl_absorpt_correction_T_max 0.7559
_exptl_absorpt_correction_T_min 0.3033
_exptl_absorpt_correction_type integration
_exptl_absorpt_process_details '(XPREP; Bruker, 2005)'
_exptl_crystal_colour orange
_exptl_crystal_density_diffrn 1.753
_exptl_crystal_density_method 'not measured'
_exptl_crystal_description plate
_exptl_crystal_F_000 680
_exptl_crystal_size_max 0.37
_exptl_crystal_size_mid 0.32
_exptl_crystal_size_min 0.07
_refine_diff_density_max 0.533
_refine_diff_density_min -0.399
_refine_ls_extinction_method none
_refine_ls_goodness_of_fit_ref 1.152
_refine_ls_hydrogen_treatment constr
_refine_ls_matrix_type full
_refine_ls_number_parameters 163
_refine_ls_number_reflns 3126
_refine_ls_number_restraints 0
_refine_ls_restrained_S_all 1.152
_refine_ls_R_factor_all 0.0348
_refine_ls_R_factor_gt 0.0297
_refine_ls_shift/su_max 0.001
_refine_ls_shift/su_mean 0.000
_refine_ls_structure_factor_coef Fsqd
_refine_ls_weighting_details 'calc w=1/[\s^2^(Fo^2^)+(0.0124P)^2^+2.8125P] where P=(Fo^2^+2Fc^2^)/3'
_refine_ls_weighting_scheme calc
_refine_ls_wR_factor_gt 0.0739
_refine_ls_wR_factor_ref 0.0752
_reflns_number_gt 2775
_reflns_number_total 3126
_reflns_threshold_expression I>2\s(I)
_cod_data_source_file lx2069.cif
_cod_data_source_block I
_cod_original_sg_symbol_H-M 'P 21/c'
_cod_database_code 2219939
_cod_database_fobs_code 2219939

loop_
_symmetry_equiv_pos_as_xyz
'x, y, z'
'-x, y+1/2, -z+1/2'
'-x, -y, -z'
'x, -y-1/2, z-1/2'

loop_
_atom_site_type_symbol
_atom_site_label
_atom_site_fract_x
_atom_site_fract_y
_atom_site_fract_z
_atom_site_U_iso_or_equiv
_atom_site_adp_type
_atom_site_calc_flag
_atom_site_refinement_flags
_atom_site_occupancy
Br Br -0.055964(19) 0.43903(4) -0.29425(5) 0.04324(11) Uani d . 1
Fe Fe 0.35189(2) 0.48664(4) 0.27601(5) 0.01850(9) Uani d . 1
C C1 0.27574(19) 0.6354(3) 0.3370(4) 0.0346(7) Uani d . 1
H H1 0.2256 0.6612 0.2732 0.042 Uiso calc R 1
C C2 0.3538(2) 0.6885(3) 0.3185(4) 0.0307(7) Uani d . 1
H H2 0.3653 0.7560 0.2401 0.037 Uiso calc R 1
C C3 0.41137(19) 0.6237(3) 0.4365(4) 0.0308(6) Uani d . 1
H H3 0.4686 0.6397 0.4520 0.037 Uiso calc R 1
C C4 0.3689(2) 0.5298(3) 0.5287(4) 0.0334(7) Uani d . 1
H H4 0.3925 0.4720 0.6167 0.040 Uiso calc R 1
C C5 0.2854(2) 0.5381(3) 0.4659(4) 0.0360(7) Uani d . 1
H H5 0.2428 0.4865 0.5043 0.043 Uiso calc R 1
C C6 0.29438(16) 0.3883(3) 0.0676(3) 0.0208(5) Uani d . 1
C C7 0.36479(16) 0.4587(3) 0.0264(3) 0.0225(5) Uani d . 1
H H7 0.3652 0.5272 -0.0568 0.027 Uiso calc R 1
C C8 0.43450(17) 0.4078(3) 0.1324(4) 0.0261(6) Uani d . 1
H H8 0.4894 0.4363 0.1313 0.031 Uiso calc R 1
C C9 0.40733(18) 0.3072(3) 0.2393(4) 0.0258(6) Uani d . 1
H H9 0.4408 0.2569 0.3226 0.031 Uiso calc R 1
C C10 0.32169(18) 0.2951(3) 0.2001(4) 0.0237(6) Uani d . 1
H H10 0.2879 0.2350 0.2529 0.028 Uiso calc R 1
C C11 0.20996(16) 0.4044(3) -0.0135(3) 0.0213(5) Uani d . 1
C C12 0.18754(19) 0.5119(3) -0.1218(4) 0.0309(6) Uani d . 1
H H12 0.2269 0.5785 -0.1392 0.037 Uiso calc R 1
C C13 0.1081(2) 0.5237(3) -0.2055(4) 0.0340(7) Uani d . 1
H H13 0.0933 0.5970 -0.2797 0.041 Uiso calc R 1
C C14 0.05166(17) 0.4264(3) -0.1775(4) 0.0295(6) Uani d . 1
C C15 0.07133(19) 0.3200(3) -0.0704(4) 0.0337(7) Uani d . 1
H H15 0.0314 0.2545 -0.0526 0.040 Uiso calc R 1
C C16 0.15020(18) 0.3097(3) 0.0114(4) 0.0285(6) Uani d . 1
H H16 0.1640 0.2364 0.0862 0.034 Uiso calc R 1

loop_
_atom_site_aniso_label
_atom_site_aniso_U_11
_atom_site_aniso_U_22
_atom_site_aniso_U_33
_atom_site_aniso_U_12
_atom_site_aniso_U_13
_atom_site_aniso_U_23
Br 0.02264(15) 0.0582(2) 0.0466(2) 0.00362(14) -0.00493(13) -0.00758(17)
Fe 0.02091(18) 0.01753(18) 0.01723(19) -0.00139(14) 0.00303(14) -0.00126(14)
C1 0.0301(15) 0.0309(16) 0.0423(19) 0.0082(13) 0.0019(13) -0.0127(14)
C2 0.0456(18) 0.0172(13) 0.0304(16) -0.0021(12) 0.0082(14) -0.0022(11)
C3 0.0297(15) 0.0293(15) 0.0330(16) -0.0040(12) 0.0022(12) -0.0130(12)
C4 0.054(2) 0.0295(15) 0.0171(14) 0.0031(14) 0.0049(13) -0.0048(11)
C5 0.0425(18) 0.0341(17) 0.0358(18) -0.0090(14) 0.0226(14) -0.0120(14)
C6 0.0250(13) 0.0199(12) 0.0178(13) -0.0013(10) 0.0036(10) -0.0017(10)
C7 0.0237(13) 0.0271(14) 0.0174(13) -0.0009(11) 0.0057(10) -0.0008(10)
C8 0.0214(13) 0.0325(15) 0.0243(14) 0.0014(11) 0.0026(11) -0.0061(11)
C9 0.0294(14) 0.0239(13) 0.0231(14) 0.0055(11) -0.0015(11) -0.0036(11)
C10 0.0313(14) 0.0180(12) 0.0217(14) -0.0025(11) 0.0023(11) -0.0018(10)
C11 0.0231(13) 0.0225(13) 0.0187(13) -0.0003(10) 0.0037(10) -0.0032(10)
C12 0.0292(15) 0.0301(15) 0.0325(16) -0.0060(12) -0.0003(12) 0.0061(12)
C13 0.0328(16) 0.0331(16) 0.0337(17) 0.0012(13) -0.0051(13) 0.0047(13)
C14 0.0180(12) 0.0402(17) 0.0296(16) 0.0027(12) 0.0007(11) -0.0085(13)
C15 0.0250(14) 0.0360(16) 0.0406(18) -0.0068(13) 0.0061(13) -0.0038(14)
C16 0.0275(14) 0.0272(14) 0.0307(16) -0.0028(11) 0.0038(12) 0.0026(12)

loop_
_atom_type_symbol
_atom_type_description
_atom_type_scat_dispersion_real
_atom_type_scat_dispersion_imag
_atom_type_scat_source
C C 0.0033 0.0016 'International Tables Vol C Tables 4.2.6.8 and 6.1.1.4'
H H 0.0000 0.0000 'International Tables Vol C Tables 4.2.6.8 and 6.1.1.4'
Fe Fe 0.3463 0.8444 'International Tables Vol C Tables 4.2.6.8 and 6.1.1.4'
Br Br -0.2901 2.4595 'International Tables Vol C Tables 4.2.6.8 and 6.1.1.4'

loop_
_geom_angle_atom_site_label_1
_geom_angle_atom_site_label_2
_geom_angle_atom_site_label_3
_geom_angle
C3 Fe C4 40.98(13)
C3 Fe C5 68.36(13)
C4 Fe C5 40.50(14)
C3 Fe C7 126.85(12)
C4 Fe C7 165.51(13)
C5 Fe C7 152.17(14)
C3 Fe C2 40.37(13)
C4 Fe C2 68.37(13)
C5 Fe C2 68.20(13)
C7 Fe C2 107.11(12)
C3 Fe C8 107.68(12)
C4 Fe C8 127.68(13)
C5 Fe C8 165.74(14)
C7 Fe C8 41.13(11)
C2 Fe C8 118.32(13)
C3 Fe C1 68.17(13)
C4 Fe C1 68.10(14)
C5 Fe C1 40.30(14)
C7 Fe C1 118.13(13)
C2 Fe C1 40.69(13)
C8 Fe C1 152.45(14)
C3 Fe C10 153.13(12)
C4 Fe C10 119.09(12)
C5 Fe C10 108.57(12)
C7 Fe C10 68.70(11)
C2 Fe C10 165.43(12)
C8 Fe C10 68.36(12)
C1 Fe C10 127.81(13)
C3 Fe C9 119.06(12)
C4 Fe C9 108.37(12)
C5 Fe C9 128.08(13)
C7 Fe C9 68.88(11)
C2 Fe C9 152.56(13)
C8 Fe C9 40.70(12)
C1 Fe C9 165.56(13)
C10 Fe C9 40.48(11)
C3 Fe C6 164.67(12)
C4 Fe C6 152.67(12)
C5 Fe C6 118.56(12)
C7 Fe C6 40.94(10)
C2 Fe C6 126.92(12)
C8 Fe C6 68.94(11)
C1 Fe C6 107.50(12)
C10 Fe C6 40.95(11)
C9 Fe C6 68.80(11)
C5 C1 C2 108.1(3)
C5 C1 Fe 69.70(18)
C2 C1 Fe 69.60(17)
C5 C1 H1 126.0
C2 C1 H1 126.0
Fe C1 H1 126.3
C3 C2 C1 107.9(3)
C3 C2 Fe 69.66(17)
C1 C2 Fe 69.71(17)
C3 C2 H2 126.0
C1 C2 H2 126.0
Fe C2 H2 126.2
C2 C3 C4 108.0(3)
C2 C3 Fe 69.96(17)
C4 C3 Fe 69.53(17)
C2 C3 H3 126.0
C4 C3 H3 126.0
Fe C3 H3 126.1
C5 C4 C3 107.6(3)
C5 C4 Fe 69.79(18)
C3 C4 Fe 69.49(17)
C5 C4 H4 126.2
C3 C4 H4 126.2
Fe C4 H4 126.1
C1 C5 C4 108.4(3)
C1 C5 Fe 69.99(17)
C4 C5 Fe 69.71(17)
C1 C5 H5 125.8
C4 C5 H5 125.8
Fe C5 H5 126.1
C7 C6 C10 107.1(2)
C7 C6 C11 126.9(2)
C10 C6 C11 126.0(2)
C7 C6 Fe 68.97(15)
C10 C6 Fe 69.28(15)
C11 C6 Fe 128.33(19)
C6 C7 C8 108.0(2)
C6 C7 Fe 70.09(15)
C8 C7 Fe 69.56(16)
C6 C7 H7 126.0
C8 C7 H7 126.0
Fe C7 H7 125.9
C9 C8 C7 108.1(2)
C9 C8 Fe 69.89(16)
C7 C8 Fe 69.32(15)
C9 C8 H8 126.0
C7 C8 H8 126.0
Fe C8 H8 126.4
C10 C9 C8 108.0(2)
C10 C9 Fe 69.72(16)
C8 C9 Fe 69.41(16)
C10 C9 H9 126.0
C8 C9 H9 126.0
Fe C9 H9 126.5
C9 C10 C6 108.7(2)
C9 C10 Fe 69.81(16)
C6 C10 Fe 69.77(15)
C9 C10 H10 125.6
C6 C10 H10 125.6
Fe C10 H10 126.4
C12 C11 C16 117.9(3)
C12 C11 C6 121.3(2)
C16 C11 C6 120.8(3)
C11 C12 C13 121.2(3)
C11 C12 H12 119.4
C13 C12 H12 119.4
C14 C13 C12 118.4(3)
C14 C13 H13 120.8
C12 C13 H13 120.8
C15 C14 C13 121.9(3)
C15 C14 Br 119.2(2)
C13 C14 Br 118.9(2)
C14 C15 C16 119.0(3)
C14 C15 H15 120.5
C16 C15 H15 120.5
C15 C16 C11 121.5(3)
C15 C16 H16 119.2
C11 C16 H16 119.2

loop_
_geom_bond_atom_site_label_1
_geom_bond_atom_site_label_2
_geom_bond_distance
Br C14 1.902(3)
Fe C3 2.033(3)
Fe C4 2.034(3)
Fe C5 2.035(3)
Fe C7 2.035(3)
Fe C2 2.037(3)
Fe C8 2.038(3)
Fe C1 2.039(3)
Fe C10 2.043(3)
Fe C9 2.044(3)
Fe C6 2.050(3)
C1 C5 1.403(5)
C1 C2 1.417(4)
C1 H1 0.9500
C2 C3 1.405(4)
C2 H2 0.9500
C3 C4 1.424(5)
C3 H3 0.9500
C4 C5 1.408(5)
C4 H4 0.9500
C5 H5 0.9500
C6 C7 1.429(4)
C6 C10 1.432(4)
C6 C11 1.469(4)
C7 C8 1.431(4)
C7 H7 0.9500
C8 C9 1.420(4)
C8 H8 0.9500
C9 C10 1.414(4)
C9 H9 0.9500
C10 H10 0.9500
C11 C12 1.394(4)
C11 C16 1.396(4)
C12 C13 1.399(4)
C12 H12 0.9500
C13 C14 1.381(4)
C13 H13 0.9500
C14 C15 1.371(5)
C15 C16 1.384(4)
C15 H15 0.9500
C16 H16 0.9500

loop_
_geom_hbond_atom_site_label_D
_geom_hbond_atom_site_label_H
_geom_hbond_atom_site_label_A
_geom_hbond_site_symmetry_A
_geom_hbond_distance_DH
_geom_hbond_distance_HA
_geom_hbond_distance_DA
_geom_hbond_angle_DHA
C2 H2 Cg1 4_575 0.95 2.90 3.780(4) 153.9

loop_
_geom_torsion_atom_site_label_1
_geom_torsion_atom_site_label_2
_geom_torsion_atom_site_label_3
_geom_torsion_atom_site_label_4
_geom_torsion
C3 Fe C1 C5 -81.8(2)
C4 Fe C1 C5 -37.5(2)
C7 Fe C1 C5 156.93(19)
C2 Fe C1 C5 -119.4(3)
C8 Fe C1 C5 -168.4(2)
C10 Fe C1 C5 73.0(2)
C9 Fe C1 C5 41.0(6)
C6 Fe C1 C5 113.8(2)
C3 Fe C1 C2 37.54(19)
C4 Fe C1 C2 81.9(2)
C5 Fe C1 C2 119.4(3)
C7 Fe C1 C2 -83.7(2)
C8 Fe C1 C2 -49.0(3)
C10 Fe C1 C2 -167.57(17)
C9 Fe C1 C2 160.4(4)
C6 Fe C1 C2 -126.84(18)
C5 C1 C2 C3 -0.1(3)
Fe C1 C2 C3 -59.4(2)
C5 C1 C2 Fe 59.3(2)
C4 Fe C2 C3 38.05(19)
C5 Fe C2 C3 81.8(2)
C7 Fe C2 C3 -127.35(18)
C8 Fe C2 C3 -84.2(2)
C1 Fe C2 C3 119.2(3)
C10 Fe C2 C3 161.7(4)
C9 Fe C2 C3 -50.4(3)
C6 Fe C2 C3 -168.12(17)
C3 Fe C2 C1 -119.2(3)
C4 Fe C2 C1 -81.1(2)
C5 Fe C2 C1 -37.4(2)
C7 Fe C2 C1 113.5(2)
C8 Fe C2 C1 156.65(19)
C10 Fe C2 C1 42.5(5)
C9 Fe C2 C1 -169.5(2)
C6 Fe C2 C1 72.7(2)
C1 C2 C3 C4 0.0(3)
Fe C2 C3 C4 -59.4(2)
C1 C2 C3 Fe 59.4(2)
C4 Fe C3 C2 -119.1(3)
C5 Fe C3 C2 -81.4(2)
C7 Fe C3 C2 71.7(2)
C8 Fe C3 C2 113.20(19)
C1 Fe C3 C2 -37.82(19)
C10 Fe C3 C2 -169.9(2)
C9 Fe C3 C2 156.04(18)
C6 Fe C3 C2 38.5(5)
C5 Fe C3 C4 37.7(2)
C7 Fe C3 C4 -169.18(18)
C2 Fe C3 C4 119.1(3)
C8 Fe C3 C4 -127.70(19)
C1 Fe C3 C4 81.3(2)
C10 Fe C3 C4 -50.8(3)
C9 Fe C3 C4 -84.9(2)
C6 Fe C3 C4 157.6(4)
C2 C3 C4 C5 0.0(3)
Fe C3 C4 C5 -59.6(2)
C2 C3 C4 Fe 59.6(2)
C3 Fe C4 C5 118.8(3)
C7 Fe C4 C5 155.7(4)
C2 Fe C4 C5 81.3(2)
C8 Fe C4 C5 -168.89(19)
C1 Fe C4 C5 37.35(19)
C10 Fe C4 C5 -84.8(2)
C9 Fe C4 C5 -127.73(19)
C6 Fe C4 C5 -48.5(3)
C5 Fe C4 C3 -118.8(3)
C7 Fe C4 C3 36.9(6)
C2 Fe C4 C3 -37.50(18)
C8 Fe C4 C3 72.3(2)
C1 Fe C4 C3 -81.5(2)
C10 Fe C4 C3 156.36(18)
C9 Fe C4 C3 113.45(19)
C6 Fe C4 C3 -167.3(2)
C2 C1 C5 C4 0.1(3)
Fe C1 C5 C4 59.3(2)
C2 C1 C5 Fe -59.2(2)
C3 C4 C5 C1 -0.1(3)
Fe C4 C5 C1 -59.5(2)
C3 C4 C5 Fe 59.4(2)
C3 Fe C5 C1 81.3(2)
C4 Fe C5 C1 119.5(3)
C7 Fe C5 C1 -47.8(3)
C2 Fe C5 C1 37.72(19)
C8 Fe C5 C1 157.7(5)
C10 Fe C5 C1 -127.14(19)
C9 Fe C5 C1 -168.01(18)
C6 Fe C5 C1 -83.5(2)
C3 Fe C5 C4 -38.18(19)
C7 Fe C5 C4 -167.3(2)
C2 Fe C5 C4 -81.8(2)
C8 Fe C5 C4 38.2(6)
C1 Fe C5 C4 -119.5(3)
C10 Fe C5 C4 113.35(19)
C9 Fe C5 C4 72.5(2)
C6 Fe C5 C4 156.95(18)
C3 Fe C6 C7 42.0(5)
C4 Fe C6 C7 -171.0(2)
C5 Fe C6 C7 155.38(18)
C2 Fe C6 C7 72.3(2)
C8 Fe C6 C7 -38.01(16)
C1 Fe C6 C7 113.01(18)
C10 Fe C6 C7 -118.9(2)
C9 Fe C6 C7 -81.79(17)
C3 Fe C6 C10 160.8(4)
C4 Fe C6 C10 -52.1(3)
C5 Fe C6 C10 -85.8(2)
C7 Fe C6 C10 118.9(2)
C2 Fe C6 C10 -168.88(17)
C8 Fe C6 C10 80.85(18)
C1 Fe C6 C10 -128.13(18)
C9 Fe C6 C10 37.07(17)
C3 Fe C6 C11 -79.1(5)
C4 Fe C6 C11 68.0(4)
C5 Fe C6 C11 34.3(3)
C7 Fe C6 C11 -121.0(3)
C2 Fe C6 C11 -48.8(3)
C8 Fe C6 C11 -159.0(3)
C1 Fe C6 C11 -8.0(3)
C10 Fe C6 C11 120.1(3)
C9 Fe C6 C11 157.2(3)
C10 C6 C7 C8 0.4(3)
C11 C6 C7 C8 -177.7(2)
Fe C6 C7 C8 59.43(19)
C10 C6 C7 Fe -59.00(18)
C11 C6 C7 Fe 122.8(3)
C3 Fe C7 C6 -167.24(17)
C4 Fe C7 C6 163.3(4)
C5 Fe C7 C6 -51.6(3)
C2 Fe C7 C6 -127.18(17)
C8 Fe C7 C6 119.1(2)
C1 Fe C7 C6 -84.50(19)
C10 Fe C7 C6 38.03(16)
C9 Fe C7 C6 81.59(17)
C3 Fe C7 C8 73.7(2)
C4 Fe C7 C8 44.2(5)
C5 Fe C7 C8 -170.7(2)
C2 Fe C7 C8 113.71(18)
C1 Fe C7 C8 156.39(18)
C10 Fe C7 C8 -81.08(18)
C9 Fe C7 C8 -37.51(17)
C6 Fe C7 C8 -119.1(2)
C6 C7 C8 C9 -0.4(3)
Fe C7 C8 C9 59.35(19)
C6 C7 C8 Fe -59.76(18)
C3 Fe C8 C9 114.28(18)
C4 Fe C8 C9 73.3(2)
C5 Fe C8 C9 42.8(6)
C7 Fe C8 C9 -119.4(2)
C2 Fe C8 C9 156.84(17)
C1 Fe C8 C9 -169.2(2)
C10 Fe C8 C9 -37.46(16)
C6 Fe C8 C9 -81.58(18)
C3 Fe C8 C7 -126.30(17)
C4 Fe C8 C7 -167.27(17)
C5 Fe C8 C7 162.2(5)
C2 Fe C8 C7 -83.74(19)
C1 Fe C8 C7 -49.8(3)
C10 Fe C8 C7 81.96(17)
C9 Fe C8 C7 119.4(2)
C6 Fe C8 C7 37.84(16)
C7 C8 C9 C10 0.2(3)
Fe C8 C9 C10 59.22(19)
C7 C8 C9 Fe -59.00(19)
C3 Fe C9 C10 157.07(17)
C4 Fe C9 C10 113.59(18)
C5 Fe C9 C10 72.8(2)
C7 Fe C9 C10 -81.54(17)
C2 Fe C9 C10 -168.1(2)
C8 Fe C9 C10 -119.4(2)
C1 Fe C9 C10 40.2(6)
C6 Fe C9 C10 -37.49(16)
C3 Fe C9 C8 -83.5(2)
C4 Fe C9 C8 -126.99(18)
C5 Fe C9 C8 -167.72(18)
C7 Fe C9 C8 37.89(16)
C2 Fe C9 C8 -48.7(3)
C1 Fe C9 C8 159.7(5)
C10 Fe C9 C8 119.4(2)
C6 Fe C9 C8 81.94(17)
C8 C9 C10 C6 0.0(3)
Fe C9 C10 C6 59.08(19)
C8 C9 C10 Fe -59.03(19)
C7 C6 C10 C9 -0.3(3)
C11 C6 C10 C9 177.9(2)
Fe C6 C10 C9 -59.10(19)
C7 C6 C10 Fe 58.80(18)
C11 C6 C10 Fe -123.0(3)
C3 Fe C10 C9 -48.9(3)
C4 Fe C10 C9 -84.5(2)
C5 Fe C10 C9 -127.49(19)
C7 Fe C10 C9 82.01(18)
C2 Fe C10 C9 157.9(4)
C8 Fe C10 C9 37.67(17)
C1 Fe C10 C9 -168.24(18)
C6 Fe C10 C9 120.0(2)
C3 Fe C10 C6 -168.9(2)
C4 Fe C10 C6 155.50(17)
C5 Fe C10 C6 112.47(18)
C7 Fe C10 C6 -38.02(16)
C2 Fe C10 C6 37.8(5)
C8 Fe C10 C6 -82.37(17)
C1 Fe C10 C6 71.7(2)
C9 Fe C10 C6 -120.0(2)
C7 C6 C11 C12 -12.5(4)
C10 C6 C11 C12 169.7(3)
Fe C6 C11 C12 78.7(3)
C7 C6 C11 C16 165.4(3)
C10 C6 C11 C16 -12.4(4)
Fe C6 C11 C16 -103.4(3)
C16 C11 C12 C13 -1.1(5)
C6 C11 C12 C13 176.9(3)
C11 C12 C13 C14 0.4(5)
C12 C13 C14 C15 0.3(5)
C12 C13 C14 Br -178.6(2)
C13 C14 C15 C16 -0.3(5)
Br C14 C15 C16 178.6(2)
C14 C15 C16 C11 -0.4(5)
C12 C11 C16 C15 1.0(4)
C6 C11 C16 C15 -176.9(3)
